data_1571692
loop_
_publ_author_name
'Sui, Xianwei'
'Dang, Hang T.'
'Porey, Arka'
'Trevino, Ramon'
'Das, Arko'
'Fremin, Seth O.'
'Hughes, William B.'
'Thompson, William T.'
'Dhakal, Shree Krishna'
'Arman, Hadi D.'
'Larionov, Oleg V.'

_publ_section_title
;
 Acridine photocatalysis enables tricomponent direct decarboxylative amine
 construction.
;
_journal_issue 25
_journal_name_full 'Chemical science'
_journal_page_first 9582
_journal_page_last 9590
_journal_paper_doi 10.1039/d4sc02356k
_journal_volume 15
_journal_year 2024
_chemical_formula_moiety 'C20 H25 N'
_chemical_formula_sum 'C20 H25 N'
_chemical_formula_weight 279.41
_space_group_crystal_system monoclinic
_space_group_IT_number 14
_space_group_name_Hall '-P 2yn'
_space_group_name_H-M_alt 'P 1 21/n 1'
_atom_sites_solution_hydrogens geom
_atom_sites_solution_primary dual
_audit_creation_date 2021-02-02
_audit_creation_method
;
Olex2 1.3
(compiled 2020.11.12 svn.r5f609507 for OlexSys, GUI svn.r6226)
;
_audit_update_record
;
2024-03-14 deposited with the CCDC.	2024-05-21 downloaded from the CCDC.
;
_cell_angle_alpha 90
_cell_angle_beta 92.2646(7)
_cell_angle_gamma 90
_cell_formula_units_Z 4
_cell_length_a 5.64642(5)
_cell_length_b 20.42415(18)
_cell_length_c 13.59672(11)
_cell_measurement_reflns_used 20513
_cell_measurement_temperature 100.00(10)
_cell_measurement_theta_max 76.3620
_cell_measurement_theta_min 3.8730
_cell_volume 1566.79(2)
_computing_cell_refinement 'CrysAlisPro 1.171.40.63a (Rigaku OD, 2019)'
_computing_data_collection 'CrysAlisPro 1.171.40.63a (Rigaku OD, 2019)'
_computing_data_reduction 'CrysAlisPro 1.171.40.63a (Rigaku OD, 2019)'
_computing_molecular_graphics 'Olex2 1.3 (Dolomanov et al., 2009)'
_computing_publication_material 'Olex2 1.3 (Dolomanov et al., 2009)'
_computing_structure_refinement 'SHELXL 2018/3 (Sheldrick, 2015)'
_computing_structure_solution 'SHELXT  (Sheldrick, 2015)'
_diffrn_ambient_environment N~2~
_diffrn_ambient_temperature 100.00(10)
_diffrn_detector 'Hybrid Pixel Array Detector'
_diffrn_detector_area_resol_mean 10.0000
_diffrn_detector_type HyPix
_diffrn_measured_fraction_theta_full 1.000
_diffrn_measured_fraction_theta_max 0.988
_diffrn_measurement_details
;
List of Runs (angles in degrees, time in seconds):

  # Type    Start    End  Width  t~exp~   \w     \q     \k     \f   Frames
#--------------------------------------------------------------------------
  1  \w    -75.00  26.00   0.50    0.17    --  -46.75  88.00 -47.00  202
  2  \w    -21.00  76.00   0.50    0.17    --   46.75 -88.00-164.00  194
  3  \w   -117.00 -15.00   0.50    0.66    --  -88.50  88.00 -47.00  204
  4  \w   -160.00 -79.00   0.50    0.66    --  -88.50 -88.00-164.00  162
  5  \w    101.00 178.00   0.50    0.66    --  106.69  88.00 -47.00  154
  6  \w     34.00 135.00   0.50    0.66    --  106.69 -88.00-164.00  202
  7  \w   -121.00 -32.00   0.50    0.17    --  -46.75 -37.00  60.00  178
  8  \w   -119.00 -83.00   0.50    0.17    --  -46.75 -57.00   0.00   72
  9  \w    -70.00  26.00   0.50    0.17    --  -46.75  77.00  60.00  192
 10  \w   -119.00 -83.00   0.50    0.17    --  -46.75 -57.00 -90.00   72
 11  \w   -119.00 -83.00   0.50    0.17    --  -46.75 -57.00 -60.00   72
 12  \w     83.00 119.00   0.50    0.17    --   46.75  57.00 -30.00   72
 13  \w     83.00 119.00   0.50    0.17    --   46.75  57.00 -60.00   72
 14  \w    -29.00  30.00   0.50    0.17    --   46.75 -19.00-180.00  118
 15  \w    -51.00 -16.00   0.50    0.66    --  -88.50  45.00  30.00   70
 16  \w   -160.00-100.00   0.50    0.66    --  -88.50 -94.00-150.00  120
 17  \w   -160.00-100.00   0.50    0.66    --  -88.50 -94.00 150.00  120
 18  \w    -51.00 -16.00   0.50    0.66    --  -88.50  45.00-120.00   70
 19  \w   -160.00-101.00   0.50    0.66    --  -88.50 -77.00-150.00  118
 20  \w    -51.00 -16.00   0.50    0.66    --  -88.50  45.00 150.00   70
 21  \w    -71.00 -15.00   0.50    0.66    --  -88.50  61.00-120.00  112
 22  \w    -51.00 -16.00   0.50    0.66    --  -88.50  45.00 -30.00   70
 23  \w    -51.00 -16.00   0.50    0.66    --  -88.50  45.00  90.00   70
 24  \w   -163.00 -73.00   0.50    0.66    --  -88.50 -30.00  30.00  180
 25  \w     34.00  71.00   0.50    0.66    --  106.69 -61.00-150.00   74
 26  \w     34.00 105.00   0.50    0.66    --  106.69 -94.00 -90.00  142
 27  \w     34.00 101.00   0.50    0.66    --  106.69 -77.00  90.00  134
 28  \w     92.00 178.00   0.50    0.66    --  106.69  45.00   0.00  172
 29  \w     91.00 178.00   0.50    0.66    --  106.69  30.00 -90.00  174
 30  \w     92.00 178.00   0.50    0.66    --  106.69  45.00 -90.00  172
 31  \w     91.00 178.00   0.50    0.66    --  106.69  30.00  60.00  174
 32  \w     91.00 178.00   0.50    0.66    --  106.69  30.00  90.00  174
 33  \w     34.00 101.00   0.50    0.66    --  106.69 -77.00 -30.00  134
 34  \w     34.00 101.00   0.50    0.66    --  106.69 -77.00 150.00  134
 35  \w     34.00 105.00   0.50    0.66    --  106.69 -94.00 150.00  142
 36  \w     34.00 105.00   0.50    0.66    --  106.69 -94.00 120.00  142
 37  \w     34.00 105.00   0.50    0.66    --  106.69 -94.00 -60.00  142
 38  \w     34.00  71.00   0.50    0.66    --  106.69 -61.00  30.00   74
 39  \w   -121.00 -32.00   0.50    0.17    --  -46.75 -37.00 150.00  178
 40  \w     32.00 121.00   0.50    0.17    --   46.75  37.00-150.00  178
 41  \w     32.00 121.00   0.50    0.17    --   46.75  37.00 150.00  178
 42  \w     32.00 121.00   0.50    0.17    --   46.75  37.00  90.00  178
 43  \w     32.00 121.00   0.50    0.17    --   46.75  37.00 -30.00  178
 44  \w     32.00 121.00   0.50    0.17    --   46.75  37.00-120.00  178
 45  \w     32.00 121.00   0.50    0.17    --   46.75  37.00 -60.00  178
 46  \w     32.00 121.00   0.50    0.17    --   46.75  37.00  30.00  178
 47  \w     91.00 130.00   0.50    0.66    --  106.69  30.00 -30.00   78
 48  \w     91.00 178.00   0.50    0.66    --  106.69  30.00-150.00  174
;
_diffrn_measurement_device 'four-circle diffractometer'
_diffrn_measurement_device_type 'XtaLAB Synergy, Dualflex, HyPix'
_diffrn_measurement_method '\w scans'
_diffrn_orient_matrix_type 'CrysAlisPro convention (1999,Acta A55,543-557)'
_diffrn_orient_matrix_UB_11 -0.0152136000
_diffrn_orient_matrix_UB_12 -0.0185065000
_diffrn_orient_matrix_UB_13 0.1094334000
_diffrn_orient_matrix_UB_21 -0.1180164000
_diffrn_orient_matrix_UB_22 -0.0654718000
_diffrn_orient_matrix_UB_23 -0.0296982000
_diffrn_orient_matrix_UB_31 0.2456949000
_diffrn_orient_matrix_UB_32 -0.0325554000
_diffrn_orient_matrix_UB_33 -0.0025631000
_diffrn_radiation_monochromator mirror
_diffrn_radiation_probe x-ray
_diffrn_radiation_type 'Cu K\a'
_diffrn_radiation_wavelength 1.54184
_diffrn_reflns_av_R_equivalents 0.0455
_diffrn_reflns_av_unetI/netI 0.0203
_diffrn_reflns_Laue_measured_fraction_full 1.000
_diffrn_reflns_Laue_measured_fraction_max 0.988
_diffrn_reflns_limit_h_max 7
_diffrn_reflns_limit_h_min -6
_diffrn_reflns_limit_k_max 25
_diffrn_reflns_limit_k_min -25
_diffrn_reflns_limit_l_max 16
_diffrn_reflns_limit_l_min -17
_diffrn_reflns_number 35340
_diffrn_reflns_point_group_measured_fraction_full 1.000
_diffrn_reflns_point_group_measured_fraction_max 0.988
_diffrn_reflns_theta_full 67.684
_diffrn_reflns_theta_max 76.664
_diffrn_reflns_theta_min 3.908
_diffrn_source 'micro-focus sealed X-ray tube'
_diffrn_source_type 'PhotonJet (Cu) X-ray Source'
_exptl_absorpt_coefficient_mu 0.507
_exptl_absorpt_correction_T_max 1.000
_exptl_absorpt_correction_T_min 0.465
_exptl_absorpt_correction_type gaussian
_exptl_absorpt_process_details
;
CrysAlisPro 1.171.40.63a (Rigaku Oxford Diffraction, 2019)
Numerical absorption correction based on gaussian integration over
			a multifaceted crystal model
Empirical absorption correction using spherical harmonics,
 implemented in SCALE3 ABSPACK scaling algorithm.
;
_exptl_crystal_colour 'clear colourless'
_exptl_crystal_colour_lustre clear
_exptl_crystal_colour_primary colourless
_exptl_crystal_density_diffrn 1.185
_exptl_crystal_description plank
_exptl_crystal_F_000 608
_exptl_crystal_size_max 0.249
_exptl_crystal_size_mid 0.122
_exptl_crystal_size_min 0.043
_refine_diff_density_max 0.321
_refine_diff_density_min -0.275
_refine_diff_density_rms 0.040
_refine_ls_extinction_coef 0.0017(3)
_refine_ls_extinction_expression Fc^*^=kFc[1+0.001xFc^2^\l^3^/sin(2\q)]^-1/4^
_refine_ls_extinction_method 'SHELXL-2018/3 (Sheldrick 2018)'
_refine_ls_goodness_of_fit_ref 1.041
_refine_ls_hydrogen_treatment constr
_refine_ls_matrix_type full
_refine_ls_number_parameters 192
_refine_ls_number_reflns 3256
_refine_ls_number_restraints 0
_refine_ls_restrained_S_all 1.041
_refine_ls_R_factor_all 0.0418
_refine_ls_R_factor_gt 0.0389
_refine_ls_shift/su_max 0.000
_refine_ls_shift/su_mean 0.000
_refine_ls_structure_factor_coef Fsqd
_refine_ls_weighting_details 'w=1/[\s^2^(Fo^2^)+(0.0472P)^2^+0.7000P] where P=(Fo^2^+2Fc^2^)/3'
_refine_ls_weighting_scheme calc
_refine_ls_wR_factor_gt 0.0995
_refine_ls_wR_factor_ref 0.1021
_reflns_Friedel_coverage 0.000
_reflns_number_gt 3003
_reflns_number_total 3256
_reflns_threshold_expression 'I > 2\s(I)'
_cod_data_source_file d4sc02356k2.cif
_cod_data_source_block hpd291
_cod_depositor_comments 'Adding full bibliography for 1571691--1571695.cif.'
_cod_database_code 1571692
_shelx_shelxl_version_number 2018/3
_chemical_oxdiff_formula 'C H N'
_chemical_oxdiff_usercomment 'Sample 123-4'
_shelx_space_group_comment
;
The symmetry employed for this shelxl refinement is uniquely defined
by the following loop, which should always be used as a source of
symmetry information in preference to the above space-group names.
They are only intended as comments.
;
_shelx_estimated_absorpt_t_max 0.979
_shelx_estimated_absorpt_t_min 0.884
_reflns_odcompleteness_completeness 100.00
_reflns_odcompleteness_iscentric 1
_reflns_odcompleteness_theta 66.97
_olex2_refinement_description
;
1. Fixed Uiso
 At 1.2 times of:
  All C(H) groups, All C(H,H) groups, All N(H) groups
 At 1.5 times of:
  All C(H,H,H) groups
2.a Ternary CH refined with riding coordinates:
 C1(H1A), C2(H2)
2.b Secondary CH2 refined with riding coordinates:
 C7(H7A,H7B), C3(H3A,H3B), C4(H4A,H4B), C6(H6A,H6B), C5(H5A,H5B)
2.c Aromatic/amide H refined with riding coordinates:
 N1(H1), C12(H12), C9(H9), C15(H15), C20(H20), C14(H14), C18(H18), C10(H10),
 C17(H17), C11(H11)
2.d Idealised Me refined as rotating group:
 C19(H19A,H19B,H19C)
;
_olex2_exptl_crystal_mounting_method 'nylon loop'
_olex2_submission_special_instructions 'No special instructions were received'
_oxdiff_exptl_absorpt_empirical_details
;
Empirical correction (ABSPACK) includes:
- Absorption correction using spherical harmonics
- Frame scaling
;
_oxdiff_exptl_absorpt_empirical_full_max 1.379
_oxdiff_exptl_absorpt_empirical_full_min 0.770

loop_
_space_group_symop_operation_xyz
'x, y, z'
'-x+1/2, y+1/2, -z+1/2'
'-x, -y, -z'
'x-1/2, -y-1/2, z-1/2'

loop_
_atom_site_label
_atom_site_type_symbol
_atom_site_fract_x
_atom_site_fract_y
_atom_site_fract_z
_atom_site_U_iso_or_equiv
_atom_site_adp_type
_atom_site_occupancy
_atom_site_site_symmetry_order
_atom_site_calc_flag
_atom_site_refinement_flags_posn
_atom_site_refinement_flags_adp
_atom_site_refinement_flags_occupancy
_atom_site_disorder_assembly
_atom_site_disorder_group
N1 N 0.58218(16) 0.28020(4) 0.56498(7) 0.0165(2) Uani 1 1 d . . . . .
H1 H 0.447396 0.291146 0.534644 0.020 Uiso 1 1 calc R U . . .
C13 C 0.73864(18) 0.32991(5) 0.59159(7) 0.0144(2) Uani 1 1 d . . . . .
C8 C 0.64554(18) 0.19440(5) 0.69328(8) 0.0148(2) Uani 1 1 d . . . . .
C12 C 0.82616(19) 0.15388(5) 0.73046(8) 0.0170(2) Uani 1 1 d . . . . .
H12 H 0.950018 0.141126 0.689213 0.020 Uiso 1 1 calc R U . . .
C1 C 0.62592(18) 0.21117(5) 0.58385(8) 0.0147(2) Uani 1 1 d . . . . .
H1A H 0.778290 0.198885 0.553613 0.018 Uiso 1 1 calc R U . . .
C9 C 0.4694(2) 0.19211(5) 0.85282(8) 0.0183(2) Uani 1 1 d . . . . .
H9 H 0.347539 0.205561 0.894609 0.022 Uiso 1 1 calc R U . . .
C15 C 1.10800(19) 0.37008(5) 0.66596(8) 0.0170(2) Uani 1 1 d . . . . .
H15 H 1.256540 0.360881 0.698251 0.020 Uiso 1 1 calc R U . . .
C20 C 0.47024(19) 0.21446(5) 0.75632(8) 0.0164(2) Uani 1 1 d . . . . .
H20 H 0.350057 0.243748 0.732936 0.020 Uiso 1 1 calc R U . . .
C16 C 1.04493(19) 0.43497(5) 0.64795(8) 0.0171(2) Uani 1 1 d . . . . .
C14 C 0.95972(19) 0.31816(5) 0.63803(8) 0.0161(2) Uani 1 1 d . . . . .
H14 H 1.009444 0.274421 0.650682 0.019 Uiso 1 1 calc R U . . .
C2 C 0.42344(18) 0.17115(5) 0.53247(8) 0.0150(2) Uani 1 1 d . . . . .
H2 H 0.270129 0.189224 0.554963 0.018 Uiso 1 1 calc R U . . .
C18 C 0.67554(19) 0.39530(5) 0.57167(8) 0.0168(2) Uani 1 1 d . . . . .
H18 H 0.527719 0.404709 0.538924 0.020 Uiso 1 1 calc R U . . .
C10 C 0.6469(2) 0.15001(5) 0.88833(8) 0.0184(2) Uani 1 1 d . . . . .
H10 H 0.644455 0.133841 0.953791 0.022 Uiso 1 1 calc R U . . .
C17 C 0.8262(2) 0.44620(5) 0.59921(8) 0.0189(2) Uani 1 1 d . . . . .
H17 H 0.779579 0.489921 0.584551 0.023 Uiso 1 1 calc R U . . .
C7 C 0.4334(2) 0.09871(5) 0.56186(8) 0.0184(2) Uani 1 1 d . . . . .
H7A H 0.587424 0.080097 0.543543 0.022 Uiso 1 1 calc R U . . .
H7B H 0.423207 0.095064 0.634179 0.022 Uiso 1 1 calc R U . . .
C3 C 0.4207(2) 0.17734(6) 0.41964(8) 0.0178(2) Uani 1 1 d . . . . .
H3A H 0.404731 0.224031 0.400975 0.021 Uiso 1 1 calc R U . . .
H3B H 0.572648 0.161039 0.395221 0.021 Uiso 1 1 calc R U . . .
C11 C 0.8273(2) 0.13182(5) 0.82755(8) 0.0190(2) Uani 1 1 d . . . . .
H11 H 0.951693 0.104298 0.852096 0.023 Uiso 1 1 calc R U . . .
C4 C 0.2156(2) 0.13830(6) 0.37140(8) 0.0197(2) Uani 1 1 d . . . . .
H4A H 0.063123 0.156792 0.391909 0.024 Uiso 1 1 calc R U . . .
H4B H 0.220712 0.142289 0.298949 0.024 Uiso 1 1 calc R U . . .
C6 C 0.2325(2) 0.05901(5) 0.51207(8) 0.0203(2) Uani 1 1 d . . . . .
H6A H 0.252073 0.012241 0.529715 0.024 Uiso 1 1 calc R U . . .
H6B H 0.078957 0.074030 0.536629 0.024 Uiso 1 1 calc R U . . .
C5 C 0.2293(2) 0.06614(6) 0.40024(8) 0.0216(3) Uani 1 1 d . . . . .
H5A H 0.374672 0.046477 0.374531 0.026 Uiso 1 1 calc R U . . .
H5B H 0.090893 0.042504 0.370707 0.026 Uiso 1 1 calc R U . . .
C19 C 1.2017(2) 0.49132(6) 0.68058(9) 0.0239(3) Uani 1 1 d . . . . .
H19A H 1.130488 0.514135 0.735505 0.036 Uiso 1 1 calc R U . . .
H19B H 1.218312 0.521804 0.625625 0.036 Uiso 1 1 calc R U . . .
H19C H 1.358228 0.474627 0.701816 0.036 Uiso 1 1 calc R U . . .

loop_
_atom_site_aniso_label
_atom_site_aniso_U_11
_atom_site_aniso_U_22
_atom_site_aniso_U_33
_atom_site_aniso_U_23
_atom_site_aniso_U_13
_atom_site_aniso_U_12
N1 0.0152(4) 0.0135(4) 0.0203(5) 0.0020(3) -0.0035(3) -0.0009(3)
C13 0.0151(5) 0.0156(5) 0.0128(5) -0.0005(4) 0.0033(4) -0.0014(4)
C8 0.0154(5) 0.0128(5) 0.0162(5) -0.0007(4) -0.0008(4) -0.0024(4)
C12 0.0151(5) 0.0163(5) 0.0196(5) -0.0008(4) 0.0017(4) 0.0012(4)
C1 0.0146(5) 0.0132(5) 0.0162(5) 0.0005(4) 0.0010(4) 0.0001(4)
C9 0.0166(5) 0.0202(5) 0.0182(5) -0.0021(4) 0.0020(4) -0.0010(4)
C15 0.0144(5) 0.0201(5) 0.0163(5) -0.0003(4) 0.0013(4) -0.0003(4)
C20 0.0144(5) 0.0157(5) 0.0190(5) -0.0008(4) -0.0013(4) 0.0012(4)
C16 0.0163(5) 0.0172(5) 0.0181(5) -0.0021(4) 0.0032(4) -0.0025(4)
C14 0.0163(5) 0.0152(5) 0.0170(5) 0.0007(4) 0.0017(4) 0.0006(4)
C2 0.0147(5) 0.0146(5) 0.0156(5) 0.0000(4) 0.0004(4) -0.0006(4)
C18 0.0152(5) 0.0171(5) 0.0179(5) 0.0011(4) -0.0001(4) 0.0012(4)
C10 0.0207(5) 0.0184(5) 0.0160(5) 0.0017(4) -0.0013(4) -0.0026(4)
C17 0.0196(5) 0.0142(5) 0.0230(6) 0.0004(4) 0.0018(4) 0.0010(4)
C7 0.0219(6) 0.0147(5) 0.0184(5) 0.0003(4) -0.0012(4) -0.0016(4)
C3 0.0193(5) 0.0182(5) 0.0160(5) 0.0006(4) 0.0007(4) -0.0028(4)
C11 0.0183(5) 0.0169(5) 0.0215(6) 0.0020(4) -0.0025(4) 0.0019(4)
C4 0.0204(5) 0.0222(6) 0.0163(5) 0.0005(4) -0.0011(4) -0.0033(4)
C6 0.0241(6) 0.0160(5) 0.0207(6) -0.0002(4) 0.0007(4) -0.0045(4)
C5 0.0247(6) 0.0198(6) 0.0202(6) -0.0036(4) -0.0003(4) -0.0050(4)
C19 0.0215(6) 0.0192(6) 0.0310(6) -0.0043(5) -0.0004(5) -0.0037(4)

loop_
_atom_type_symbol
_atom_type_description
_atom_type_scat_dispersion_real
_atom_type_scat_dispersion_imag
_atom_type_scat_source
C C 0.0181 0.0091 'International Tables Vol C Tables 4.2.6.8 and 6.1.1.4'
H H 0.0000 0.0000 'International Tables Vol C Tables 4.2.6.8 and 6.1.1.4'
N N 0.0311 0.0180 'International Tables Vol C Tables 4.2.6.8 and 6.1.1.4'

loop_
_exptl_crystal_face_index_h
_exptl_crystal_face_index_k
_exptl_crystal_face_index_l
_exptl_crystal_face_perp_dist
3 1 -4 0.0576
-1 11 -5 0.0193
0 -11 5 0.0160
0 -13 2 0.0234
-4 -2 2 0.0441
0 13 -2 0.0176

loop_
_geom_angle_atom_site_label_1
_geom_angle_atom_site_label_2
_geom_angle_atom_site_label_3
_geom_angle
_geom_angle_site_symmetry_1
_geom_angle_site_symmetry_3
_geom_angle_publ_flag
C13 N1 H1 117.9 . . ?
C13 N1 C1 124.29(9) . . ?
C1 N1 H1 117.9 . . ?
N1 C13 C14 122.79(10) . . ?
N1 C13 C18 119.48(10) . . ?
C14 C13 C18 117.73(10) . . ?
C12 C8 C1 120.72(9) . . ?
C12 C8 C20 118.57(10) . . ?
C20 C8 C1 120.44(9) . . ?
C8 C12 H12 119.6 . . ?
C8 C12 C11 120.75(10) . . ?
C11 C12 H12 119.6 . . ?
N1 C1 C8 113.28(9) . . ?
N1 C1 H1A 108.3 . . ?
N1 C1 C2 108.37(8) . . ?
C8 C1 H1A 108.3 . . ?
C8 C1 C2 110.18(8) . . ?
C2 C1 H1A 108.3 . . ?
C20 C9 H9 120.0 . . ?
C20 C9 C10 120.07(10) . . ?
C10 C9 H9 120.0 . . ?
C16 C15 H15 119.0 . . ?
C16 C15 C14 121.98(10) . . ?
C14 C15 H15 119.0 . . ?
C8 C20 H20 119.6 . . ?
C9 C20 C8 120.82(10) . . ?
C9 C20 H20 119.6 . . ?
C15 C16 C17 117.07(10) . . ?
C15 C16 C19 122.13(10) . . ?
C17 C16 C19 120.79(10) . . ?
C13 C14 H14 119.7 . . ?
C15 C14 C13 120.56(10) . . ?
C15 C14 H14 119.7 . . ?
C1 C2 H2 107.4 . . ?
C7 C2 C1 111.89(9) . . ?
C7 C2 H2 107.4 . . ?
C7 C2 C3 109.75(9) . . ?
C3 C2 C1 112.61(8) . . ?
C3 C2 H2 107.4 . . ?
C13 C18 H18 119.6 . . ?
C17 C18 C13 120.83(10) . . ?
C17 C18 H18 119.6 . . ?
C9 C10 H10 120.2 . . ?
C11 C10 C9 119.61(10) . . ?
C11 C10 H10 120.2 . . ?
C16 C17 H17 119.1 . . ?
C18 C17 C16 121.79(10) . . ?
C18 C17 H17 119.1 . . ?
C2 C7 H7A 109.2 . . ?
C2 C7 H7B 109.2 . . ?
H7A C7 H7B 107.9 . . ?
C6 C7 C2 112.16(9) . . ?
C6 C7 H7A 109.2 . . ?
C6 C7 H7B 109.2 . . ?
C2 C3 H3A 109.4 . . ?
C2 C3 H3B 109.4 . . ?
H3A C3 H3B 108.0 . . ?
C4 C3 C2 111.22(9) . . ?
C4 C3 H3A 109.4 . . ?
C4 C3 H3B 109.4 . . ?
C12 C11 H11 120.0 . . ?
C10 C11 C12 120.09(10) . . ?
C10 C11 H11 120.0 . . ?
C3 C4 H4A 109.4 . . ?
C3 C4 H4B 109.4 . . ?
H4A C4 H4B 108.0 . . ?
C5 C4 C3 111.26(9) . . ?
C5 C4 H4A 109.4 . . ?
C5 C4 H4B 109.4 . . ?
C7 C6 H6A 109.3 . . ?
C7 C6 H6B 109.3 . . ?
H6A C6 H6B 107.9 . . ?
C5 C6 C7 111.68(9) . . ?
C5 C6 H6A 109.3 . . ?
C5 C6 H6B 109.3 . . ?
C4 C5 C6 110.27(9) . . ?
C4 C5 H5A 109.6 . . ?
C4 C5 H5B 109.6 . . ?
C6 C5 H5A 109.6 . . ?
C6 C5 H5B 109.6 . . ?
H5A C5 H5B 108.1 . . ?
C16 C19 H19A 109.5 . . ?
C16 C19 H19B 109.5 . . ?
C16 C19 H19C 109.5 . . ?
H19A C19 H19B 109.5 . . ?
H19A C19 H19C 109.5 . . ?
H19B C19 H19C 109.5 . . ?

loop_
_geom_bond_atom_site_label_1
_geom_bond_atom_site_label_2
_geom_bond_distance
_geom_bond_site_symmetry_2
_geom_bond_publ_flag
N1 H1 0.8800 . ?
N1 C13 1.3845(14) . ?
N1 C1 1.4525(13) . ?
C13 C14 1.3973(15) . ?
C13 C18 1.4058(15) . ?
C8 C12 1.3927(15) . ?
C8 C1 1.5267(14) . ?
C8 C20 1.3961(15) . ?
C12 H12 0.9500 . ?
C12 C11 1.3946(15) . ?
C1 H1A 1.0000 . ?
C1 C2 1.5492(14) . ?
C9 H9 0.9500 . ?
C9 C20 1.3894(15) . ?
C9 C10 1.3922(16) . ?
C15 H15 0.9500 . ?
C15 C16 1.3914(15) . ?
C15 C14 1.3946(15) . ?
C20 H20 0.9500 . ?
C16 C17 1.3971(16) . ?
C16 C19 1.5080(15) . ?
C14 H14 0.9500 . ?
C2 H2 1.0000 . ?
C2 C7 1.5331(14) . ?
C2 C3 1.5387(14) . ?
C18 H18 0.9500 . ?
C18 C17 1.3855(15) . ?
C10 H10 0.9500 . ?
C10 C11 1.3875(16) . ?
C17 H17 0.9500 . ?
C7 H7A 0.9900 . ?
C7 H7B 0.9900 . ?
C7 C6 1.5303(15) . ?
C3 H3A 0.9900 . ?
C3 H3B 0.9900 . ?
C3 C4 1.5321(15) . ?
C11 H11 0.9500 . ?
C4 H4A 0.9900 . ?
C4 H4B 0.9900 . ?
C4 C5 1.5263(16) . ?
C6 H6A 0.9900 . ?
C6 H6B 0.9900 . ?
C6 C5 1.5269(15) . ?
C5 H5A 0.9900 . ?
C5 H5B 0.9900 . ?
C19 H19A 0.9800 . ?
C19 H19B 0.9800 . ?
C19 H19C 0.9800 . ?

loop_
_geom_torsion_atom_site_label_1
_geom_torsion_atom_site_label_2
_geom_torsion_atom_site_label_3
_geom_torsion_atom_site_label_4
_geom_torsion
_geom_torsion_site_symmetry_1
_geom_torsion_site_symmetry_2
_geom_torsion_site_symmetry_3
_geom_torsion_site_symmetry_4
_geom_torsion_publ_flag
N1 C13 C14 C15 -178.09(9) . . . . ?
N1 C13 C18 C17 178.67(10) . . . . ?
N1 C1 C2 C7 -170.93(8) . . . . ?
N1 C1 C2 C3 64.88(11) . . . . ?
C13 N1 C1 C8 63.91(13) . . . . ?
C13 N1 C1 C2 -173.51(9) . . . . ?
C13 C18 C17 C16 -0.32(17) . . . . ?
C8 C12 C11 C10 0.18(17) . . . . ?
C8 C1 C2 C7 -46.49(11) . . . . ?
C8 C1 C2 C3 -170.67(9) . . . . ?
C12 C8 C1 N1 -134.76(10) . . . . ?
C12 C8 C1 C2 103.67(11) . . . . ?
C12 C8 C20 C9 -2.96(16) . . . . ?
C1 N1 C13 C14 1.47(16) . . . . ?
C1 N1 C13 C18 -178.51(9) . . . . ?
C1 C8 C12 C11 -171.82(10) . . . . ?
C1 C8 C20 C9 171.22(10) . . . . ?
C1 C2 C7 C6 179.49(9) . . . . ?
C1 C2 C3 C4 -178.88(9) . . . . ?
C9 C10 C11 C12 -2.12(17) . . . . ?
C15 C16 C17 C18 1.36(16) . . . . ?
C20 C8 C12 C11 2.34(16) . . . . ?
C20 C8 C1 N1 51.19(13) . . . . ?
C20 C8 C1 C2 -70.38(12) . . . . ?
C20 C9 C10 C11 1.52(16) . . . . ?
C16 C15 C14 C13 -0.87(16) . . . . ?
C14 C13 C18 C17 -1.31(15) . . . . ?
C14 C15 C16 C17 -0.77(16) . . . . ?
C14 C15 C16 C19 178.24(10) . . . . ?
C2 C7 C6 C5 55.30(12) . . . . ?
C2 C3 C4 C5 -57.63(12) . . . . ?
C18 C13 C14 C15 1.89(15) . . . . ?
C10 C9 C20 C8 1.05(16) . . . . ?
C7 C2 C3 C4 55.76(12) . . . . ?
C7 C6 C5 C4 -55.26(13) . . . . ?
C3 C2 C7 C6 -54.74(12) . . . . ?
C3 C4 C5 C6 56.59(12) . . . . ?
C19 C16 C17 C18 -177.66(10) . . . . ?

loop_
_exptl_oxdiff_crystal_face_indexfrac_h
_exptl_oxdiff_crystal_face_indexfrac_k
_exptl_oxdiff_crystal_face_indexfrac_l
_exptl_oxdiff_crystal_face_x
_exptl_oxdiff_crystal_face_y
_exptl_oxdiff_crystal_face_z
3.3481 0.8069 -3.8651 -0.4888 -0.3332 0.8062
-0.6230 10.8343 -4.8006 -0.7164 -0.4932 -0.4935
0.1071 -10.6473 5.2397 0.7688 0.5288 0.3595
0.2366 -12.8471 2.0844 0.4623 0.7513 0.4710
-3.5573 -2.1096 1.9343 0.3048 0.5005 -0.8103
-0.4507 12.8023 -1.9820 -0.4470 -0.7261 -0.5224
